data_4300001
loop_
_publ_author_name
'Simon Collinson'
'Nathaniel W. Alcock'
'Ahasuya Raghunathan'
'Pawan K. Kahol'
'Daryle H. Busch'

_publ_section_title
;
Synthesis and Properties of Iron(II) and Manganese(II) Complexes Derived
from a Topologically Constrained Pentadentate Ligand
;
_journal_name_full 'Inorganic Chemistry'
_journal_page_first 757
_journal_page_last 764
_journal_paper_doi 10.1021/ic981410f
_journal_volume 39
_journal_year 2000
_chemical_formula_sum 'C21 H30 Cl N5 O'
_chemical_formula_weight 403.95
_space_group_IT_number 19
_symmetry_cell_setting orthorhombic
_symmetry_space_group_name_Hall 'P 2ac 2ab'
_symmetry_space_group_name_H-M 'P 21 21 21'
_atom_sites_solution_hydrogens geom
_atom_sites_solution_primary direct
_atom_sites_solution_secondary difmap
_audit_creation_method SHELXL
_cell_angle_alpha 90.00
_cell_angle_beta 90.00
_cell_angle_gamma 90.00
_cell_formula_units_Z 4
_cell_length_a 9.44050(10)
_cell_length_b 13.36170(10)
_cell_length_c 16.7100(2)
_cell_measurement_reflns_used 8732
_cell_measurement_temperature 180(2)
_cell_measurement_theta_max 20
_cell_measurement_theta_min 3
_cell_volume 2107.82(4)
_computing_structure_refinement 'SHELXL-96 (Sheldrick, 1996)'
_computing_structure_solution 'SHELXS-96 (Sheldrick, 1990)'
_diffrn_ambient_temperature 180(2)
_diffrn_radiation_monochromator graphite
_diffrn_radiation_source 'fine-focus sealed tube'
_diffrn_radiation_type MoK\a
_diffrn_radiation_wavelength 0.71073
_diffrn_reflns_av_R_equivalents 0.0266
_diffrn_reflns_av_sigmaI/netI 0.0336
_diffrn_reflns_limit_h_max 10
_diffrn_reflns_limit_h_min -12
_diffrn_reflns_limit_k_max 16
_diffrn_reflns_limit_k_min -17
_diffrn_reflns_limit_l_max 21
_diffrn_reflns_limit_l_min -21
_diffrn_reflns_number 12952
_diffrn_reflns_theta_max 28.56
_diffrn_reflns_theta_min 1.95
_exptl_absorpt_coefficient_mu 0.203
_exptl_absorpt_correction_T_max 0.96
_exptl_absorpt_correction_T_min 0.84
_exptl_absorpt_correction_type psi-scan
_exptl_crystal_colour colourless
_exptl_crystal_density_diffrn 1.273
_exptl_crystal_description block
_exptl_crystal_F_000 864
_exptl_crystal_size_max 0.60
_exptl_crystal_size_mid 0.40
_exptl_crystal_size_min 0.30
_refine_diff_density_max 0.187
_refine_diff_density_min -0.245
_refine_diff_density_rms 0.038
_refine_ls_abs_structure_details 'Flack H D (1983), Acta Cryst. A39, 876-881'
_refine_ls_abs_structure_Flack 0.03(5)
_refine_ls_extinction_method none
_refine_ls_goodness_of_fit_all 1.085
_refine_ls_goodness_of_fit_obs 1.084
_refine_ls_matrix_type full
_refine_ls_number_parameters 266
_refine_ls_number_reflns 4835
_refine_ls_number_restraints 0
_refine_ls_restrained_S_all 1.085
_refine_ls_restrained_S_obs 1.084
_refine_ls_R_factor_all 0.0479
_refine_ls_R_factor_obs 0.0374
_refine_ls_shift/esd_max 0.005
_refine_ls_shift/esd_mean 0.001
_refine_ls_structure_factor_coef Fsqd
_refine_ls_weighting_details 'w=1/[\s^2^(Fo^2^)+(0.0294P)^2^+0.5516P] where P=(Fo^2^+2Fc^2^)/3'
_refine_ls_weighting_scheme calc
_refine_ls_wR_factor_all 0.0832
_refine_ls_wR_factor_obs 0.0778
_reflns_number_observed 4264
_reflns_number_total 4835
_reflns_observed_criterion >2sigma(I)
_cod_depositor_comments
;
The following automatic conversions were performed:

'_refine_ls_weighting_scheme' value 'calc
w=1/[\s^2^(Fo^2^)+(0.0294P)^2^+0.5516P] where P=(Fo^2^+2Fc^2^)/3' was
changed to 'calc'. New tag '_refine_ls_weighting_details' was
created. The value of the new tag was set to
'w=1/[\s^2^(Fo^2^)+(0.0294P)^2^+0.5516P] where P=(Fo^2^+2Fc^2^)/3'.

Automatic conversion script
Id: cif_fix_values 3143 2015-03-26 13:38:13Z robertas 
;
_cod_database_code 4300001

loop_
_symmetry_equiv_pos_as_xyz
'x, y, z'
'-x+1/2, -y, z+1/2'
'-x, y+1/2, -z+1/2'
'x+1/2, -y+1/2, -z'

loop_
_atom_site_aniso_label
_atom_site_aniso_U_11
_atom_site_aniso_U_22
_atom_site_aniso_U_33
_atom_site_aniso_U_23
_atom_site_aniso_U_13
_atom_site_aniso_U_12
Cl1 0.0257(2) 0.0423(3) 0.0530(3) 0.0137(2) -0.0085(2) -0.0031(2)
O2 0.0456(9) 0.0398(8) 0.0380(8) 0.0016(7) -0.0116(7) 0.0010(7)
N1 0.0232(7) 0.0213(7) 0.0243(7) 0.0035(6) -0.0036(6) 0.0004(6)
C2 0.0275(8) 0.0291(8) 0.0220(8) 0.0047(8) -0.0054(7) -0.0002(8)
C3 0.0273(9) 0.0362(10) 0.0227(9) 0.0069(7) 0.0003(7) -0.0010(8)
C4 0.0344(10) 0.0374(10) 0.0202(8) 0.0000(7) 0.0036(7) 0.0056(9)
N5 0.0270(7) 0.0269(7) 0.0219(7) 0.0013(6) 0.0005(6) 0.0015(6)
C6 0.0384(11) 0.0264(9) 0.0335(10) -0.0053(7) 0.0040(9) 0.0020(8)
C7 0.0295(9) 0.0226(8) 0.0316(9) -0.0044(7) -0.0021(8) -0.0018(7)
C8 0.0349(11) 0.0218(9) 0.0395(11) -0.0044(8) -0.0026(8) 0.0023(8)
C9 0.0404(11) 0.0236(9) 0.0367(10) 0.0051(8) -0.0082(9) -0.0035(8)
C10 0.0363(11) 0.0300(10) 0.0313(9) 0.0044(8) 0.0018(8) -0.0078(9)
C11 0.0256(9) 0.0278(9) 0.0328(10) 0.0006(7) 0.0021(7) -0.0024(7)
C12 0.0300(10) 0.0342(10) 0.0382(10) 0.0063(8) 0.0097(8) 0.0030(8)
N13 0.0229(8) 0.0289(7) 0.0272(7) 0.0010(6) 0.0016(6) 0.0057(6)
C14 0.0258(9) 0.0322(9) 0.0299(9) 0.0006(8) 0.0033(7) 0.0076(8)
C15 0.0299(10) 0.0281(9) 0.0374(10) -0.0045(8) 0.0011(8) 0.0064(8)
C16 0.0241(9) 0.0261(9) 0.0340(10) 0.0025(8) -0.0018(8) 0.0023(7)
C17 0.0258(9) 0.0333(10) 0.0347(10) -0.0035(8) -0.0064(8) -0.0038(8)
C18 0.0242(9) 0.0352(10) 0.0275(9) 0.0027(8) 0.0024(7) 0.0064(8)
C19 0.0228(9) 0.0207(8) 0.0258(8) 0.0044(7) 0.0008(7) 0.0001(6)
C20 0.0229(9) 0.0295(9) 0.0348(10) 0.0024(8) -0.0033(7) 0.0038(8)
C21 0.0320(9) 0.0280(8) 0.0301(9) 0.0017(8) -0.0121(8) 0.0026(8)
C22 0.0352(10) 0.0240(8) 0.0220(8) 0.0000(7) -0.0039(7) 0.0007(8)
C23 0.0291(9) 0.0236(9) 0.0236(8) 0.0009(7) -0.0008(7) 0.0026(7)
C24 0.0329(10) 0.0458(12) 0.0233(9) -0.0017(8) 0.0009(8) 0.0135(9)
N25 0.0257(8) 0.0256(7) 0.0234(7) 0.0020(6) -0.0013(6) 0.0034(6)
N26 0.0274(8) 0.0245(8) 0.0309(8) 0.0023(6) 0.0007(6) -0.0008(6)

loop_
_atom_site_label
_atom_site_type_symbol
_atom_site_fract_x
_atom_site_fract_y
_atom_site_fract_z
_atom_site_U_iso_or_equiv
_atom_site_thermal_displace_type
_atom_site_occupancy
_atom_site_calc_flag
_atom_site_refinement_flags
_atom_site_disorder_group
Cl1 Cl 0.35823(5) 1.10675(4) 0.02995(3) 0.04035(13) Uani 1 d . .
O2 O 0.60242(19) 0.94637(12) -0.01715(10) 0.0411(4) Uani 1 d . .
N1 N 0.85906(15) 1.11687(11) 0.06430(8) 0.0229(3) Uani 1 d . .
C2 C 0.87533(18) 1.10623(13) -0.02533(10) 0.0262(3) Uani 1 d . .
H2A H 0.8677 1.1737 -0.0494 0.031 Uiso 1 calc R .
H2B H 0.7946 1.0662 -0.0455 0.031 Uiso 1 calc R .
C3 C 1.0113(2) 1.05835(14) -0.05536(11) 0.0287(4) Uani 1 d . .
H3A H 1.0896 1.0777 -0.0192 0.034 Uiso 1 calc R .
H3B H 1.0331 1.0857 -0.1090 0.034 Uiso 1 calc R .
C4 C 1.0067(2) 0.94465(14) -0.06092(10) 0.0307(4) Uani 1 d . .
H4A H 0.9302 0.9245 -0.0981 0.037 Uiso 1 calc R .
H4B H 1.0976 0.9200 -0.0829 0.037 Uiso 1 calc R .
N5 N 0.98220(15) 0.89903(11) 0.01715(8) 0.0253(3) Uani 1 d . .
C6 C 0.9173(2) 0.79960(14) 0.01108(11) 0.0328(4) Uani 1 d . .
H6A H 0.9913 0.7491 -0.0004 0.039 Uiso 1 calc R .
H6B H 0.8484 0.7989 -0.0336 0.039 Uiso 1 calc R .
C7 C 0.84313(19) 0.77340(12) 0.08802(11) 0.0279(4) Uani 1 d . .
C8 C 0.8822(2) 0.69339(13) 0.13616(12) 0.0321(4) Uani 1 d . .
H8A H 0.9527 0.6474 0.1190 0.039 Uiso 1 calc R .
C9 C 0.8168(2) 0.68182(13) 0.20963(12) 0.0335(4) Uani 1 d . .
H9A H 0.8383 0.6260 0.2427 0.040 Uiso 1 calc R .
C10 C 0.7195(2) 0.75282(14) 0.23413(11) 0.0325(4) Uani 1 d . .
H10A H 0.6770 0.7487 0.2856 0.039 Uiso 1 calc R .
C11 C 0.6852(2) 0.82984(13) 0.18249(11) 0.0287(4) Uani 1 d . .
C12 C 0.5926(2) 0.91733(14) 0.20511(12) 0.0341(4) Uani 1 d . .
H12A H 0.5139 0.9237 0.1663 0.041 Uiso 1 calc R .
H12B H 0.5514 0.9060 0.2588 0.041 Uiso 1 calc R .
N13 N 0.67646(15) 1.00945(11) 0.20551(9) 0.0263(3) Uani 1 d . .
C14 C 0.58931(19) 1.09940(14) 0.20075(11) 0.0293(4) Uani 1 d . .
H14A H 0.5576 1.1185 0.2551 0.035 Uiso 1 calc R .
H14B H 0.5042 1.0855 0.1680 0.035 Uiso 1 calc R .
C15 C 0.6716(2) 1.18534(13) 0.16380(12) 0.0318(4) Uani 1 d . .
H15A H 0.7568 1.1979 0.1968 0.038 Uiso 1 calc R .
H15B H 0.6121 1.2463 0.1660 0.038 Uiso 1 calc R .
C16 C 0.71806(19) 1.16881(14) 0.07760(11) 0.0280(4) Uani 1 d . .
H16A H 0.6438 1.1291 0.0504 0.034 Uiso 1 calc R .
H16B H 0.7220 1.2349 0.0508 0.034 Uiso 1 calc R .
C17 C 0.9780(2) 1.17572(14) 0.09881(12) 0.0313(4) Uani 1 d . .
H17A H 1.0677 1.1414 0.0880 0.047 Uiso 1 calc R .
H17B H 0.9647 1.1822 0.1567 0.047 Uiso 1 calc R .
H17C H 0.9799 1.2424 0.0744 0.047 Uiso 1 calc R .
C18 C 1.10930(18) 0.90015(15) 0.06722(10) 0.0290(4) Uani 1 d . .
H18A H 1.1730 0.9541 0.0483 0.035 Uiso 1 calc R .
H18B H 1.1599 0.8358 0.0606 0.035 Uiso 1 calc R .
C19 C 1.07897(19) 0.91614(12) 0.15525(10) 0.0231(3) Uani 1 d . .
C20 C 1.17617(19) 0.88673(14) 0.21325(11) 0.0291(4) Uani 1 d . .
H20A H 1.2637 0.8569 0.1984 0.035 Uiso 1 calc R .
C21 C 1.1431(2) 0.90168(13) 0.29289(11) 0.0300(4) Uani 1 d . .
H21A H 1.2097 0.8853 0.3335 0.036 Uiso 1 calc R .
C22 C 1.0128(2) 0.94051(13) 0.31287(11) 0.0271(4) Uani 1 d . .
H22A H 0.9855 0.9474 0.3673 0.033 Uiso 1 calc R .
C23 C 0.9223(2) 0.96934(13) 0.25164(10) 0.0254(4) Uani 1 d . .
C24 C 0.7791(2) 1.01340(16) 0.27061(11) 0.0340(5) Uani 1 d . .
H24A H 0.7392 0.9775 0.3173 0.041 Uiso 1 calc R .
H24B H 0.7922 1.0842 0.2864 0.041 Uiso 1 calc R .
N25 N 0.95736(16) 0.96113(11) 0.17452(8) 0.0249(3) Uani 1 d . .
N26 N 0.74008(17) 0.83699(11) 0.10912(9) 0.0276(3) Uani 1 d . .
H1 H 0.860(2) 1.0579(15) 0.0858(12) 0.028(5) Uiso 1 d . .
H21 H 0.641(3) 0.9234(18) 0.0219(16) 0.049(7) Uiso 1 d . .
H22 H 0.531(3) 0.979(2) 0.0020(15) 0.052(8) Uiso 1 d . .

loop_
_atom_type_symbol
_atom_type_description
_atom_type_scat_dispersion_real
_atom_type_scat_dispersion_imag
_atom_type_scat_source
C C 0.0033 0.0016 'International Tables Vol C Tables 4.2.6.8 and 6.1.1.4'
H H 0.0000 0.0000 'International Tables Vol C Tables 4.2.6.8 and 6.1.1.4'
N N 0.0061 0.0033 'International Tables Vol C Tables 4.2.6.8 and 6.1.1.4'
O O 0.0106 0.0060 'International Tables Vol C Tables 4.2.6.8 and 6.1.1.4'
Cl Cl 0.1484 0.1585 'International Tables Vol C Tables 4.2.6.8 and 6.1.1.4'

loop_
_geom_angle_atom_site_label_1
_geom_angle_atom_site_label_2
_geom_angle_atom_site_label_3
_geom_angle
_geom_angle_site_symmetry_1
_geom_angle_site_symmetry_3
_geom_angle_publ_flag
H21 O2 H22 104(2) . . ?
H21 O2 N26 8.4(17) . . ?
H22 O2 N26 109.6(17) . . ?
H21 O2 Cl1 112.2(18) . . ?
H22 O2 Cl1 12.3(17) . . ?
N26 O2 Cl1 118.59(6) . . ?
H1 N1 C17 108.0(14) . . ?
H1 N1 C2 108.9(13) . . ?
C17 N1 C2 110.92(14) . . ?
H1 N1 C16 111.6(14) . . ?
C17 N1 C16 111.32(13) . . ?
C2 N1 C16 106.09(13) . . ?
N1 C2 C3 116.90(14) . . ?
C2 C3 C4 114.61(16) . . ?
N5 C4 C3 111.53(15) . . ?
C4 N5 C18 112.15(14) . . ?
C4 N5 C6 112.53(14) . . ?
C18 N5 C6 113.04(15) . . ?
N5 C6 C7 110.24(14) . . ?
N26 C7 C8 121.96(17) . . ?
N26 C7 C6 114.55(15) . . ?
C8 C7 C6 123.40(17) . . ?
C9 C8 C7 118.80(18) . . ?
C8 C9 C10 118.88(17) . . ?
C11 C10 C9 118.82(18) . . ?
N26 C11 C10 122.41(17) . . ?
N26 C11 C12 113.58(16) . . ?
C10 C11 C12 123.85(17) . . ?
N13 C12 C11 109.87(15) . . ?
C24 N13 C14 112.69(15) . . ?
C24 N13 C12 113.17(15) . . ?
C14 N13 C12 112.81(14) . . ?
N13 C14 C15 110.92(14) . . ?
C14 C15 C16 115.02(15) . . ?
N1 C16 C15 117.25(15) . . ?
N5 C18 C19 113.71(14) . . ?
N25 C19 C20 121.74(16) . . ?
N25 C19 C18 117.42(14) . . ?
C20 C19 C18 120.82(16) . . ?
C21 C20 C19 118.76(16) . . ?
C22 C21 C20 119.35(16) . . ?
C21 C22 C23 118.45(17) . . ?
N25 C23 C22 122.41(17) . . ?
N25 C23 C24 117.22(15) . . ?
C22 C23 C24 120.36(16) . . ?
N13 C24 C23 115.13(15) . . ?
C19 N25 C23 118.89(15) . . ?
C11 N26 C7 118.62(16) . . ?
C11 N26 O2 122.31(13) . . ?
C7 N26 O2 117.22(12) . . ?

loop_
_geom_bond_atom_site_label_1
_geom_bond_atom_site_label_2
_geom_bond_distance
_geom_bond_site_symmetry_2
_geom_bond_publ_flag
Cl1 O2 3.2444(19) . ?
O2 H21 0.81(3) . ?
O2 H22 0.86(3) . ?
O2 N26 2.877(2) . ?
N1 H1 0.87(2) . ?
N1 C17 1.487(2) . ?
N1 C2 1.512(2) . ?
N1 C16 1.518(2) . ?
C2 C3 1.519(2) . ?
C3 C4 1.523(3) . ?
C4 N5 1.458(2) . ?
N5 C18 1.463(2) . ?
N5 C6 1.467(2) . ?
C6 C7 1.505(3) . ?
C7 N26 1.339(2) . ?
C7 C8 1.388(2) . ?
C8 C9 1.383(3) . ?
C9 C10 1.382(3) . ?
C10 C11 1.382(3) . ?
C11 N26 1.334(2) . ?
C11 C12 1.507(3) . ?
C12 N13 1.463(2) . ?
N13 C24 1.458(2) . ?
N13 C14 1.459(2) . ?
C14 C15 1.517(3) . ?
C15 C16 1.522(3) . ?
C18 C19 1.514(2) . ?
C19 N25 1.335(2) . ?
C19 C20 1.391(2) . ?
C20 C21 1.381(3) . ?
C21 C22 1.376(3) . ?
C22 C23 1.388(2) . ?
C23 N25 1.335(2) . ?
C23 C24 1.508(3) . ?

loop_
_cod_related_entry_id
_cod_related_entry_database
_cod_related_entry_code
1 ChemSpider 30660687
